data_7131560
loop_
_publ_author_name
'Thai-Savard, L&#xe9;a'
'Charette, Andr&#xe9; B'

_publ_section_title
;
 Synthesis of 2-substituted bicyclo[1.1.0]butanes <i>via</i>
 zincocyclopropanation using bromoform as the carbenoid precursor.
;
_journal_issue 35
_journal_name_full 'Chemical communications (Cambridge, England)'
_journal_page_first 5273
_journal_page_last 5276
_journal_paper_doi 10.1039/d3cc00335c
_journal_volume 59
_journal_year 2023
_chemical_formula_moiety 'C13 H15 N O5'
_chemical_formula_sum 'C13 H15 N O5'
_chemical_formula_weight 265.26
_chemical_name_systematic '((1R,2R)-2-Methoxycyclobutyl)methyl 4-nitrobenzoate'
_space_group_crystal_system monoclinic
_space_group_IT_number 14
_space_group_name_Hall '-P 2yn'
_space_group_name_H-M_alt 'P 1 21/n 1'
_atom_sites_solution_hydrogens geom
_atom_sites_solution_primary dual
_audit_creation_date 2021-05-27
_audit_creation_method
;
Olex2 1.3
(compiled 2020.11.12 svn.r5f609507 for OlexSys, GUI svn.r6272)
;
_audit_update_record
;
2021-10-19 deposited with the CCDC.	2023-04-04 downloaded from the CCDC.
;
_cell_angle_alpha 90
_cell_angle_beta 109.284(1)
_cell_angle_gamma 90
_cell_formula_units_Z 4
_cell_length_a 6.2791(1)
_cell_length_b 26.4160(6)
_cell_length_c 8.3767(2)
_cell_measurement_reflns_used 6349
_cell_measurement_temperature 100
_cell_measurement_theta_max 71.959
_cell_measurement_theta_min 3.346
_cell_volume 1311.48(5)
_computing_cell_refinement
;
SAINT (2020) V8.40B; Integration Software for Single Crystal Data.
Bruker AXS Inc., Madison, WI 53719-1173.
;
_computing_data_collection
;
APEX 3 (2019) Bruker AXS Inc., Madison, WI 53719-1173.
;
_computing_data_reduction
;
SAINT (2020) V8.40B; Integration Software for Single Crystal Data.
Bruker AXS Inc., Madison, WI 53719-1173.
;
_computing_molecular_graphics 'Olex2 1.3 (Dolomanov et al., 2009)'
_computing_publication_material 'Olex2 1.3 (Dolomanov et al., 2009)'
_computing_structure_refinement 'XL  (Sheldrick, 2008)'
_computing_structure_solution 'XT  (Sheldrick, 2015)'
_diffrn_ambient_temperature 100
_diffrn_detector 'CCD area detector'
_diffrn_detector_area_resol_mean 8.3
_diffrn_detector_type 'Bruker APEX2 CCD'
_diffrn_measured_fraction_theta_full 0.999
_diffrn_measured_fraction_theta_max 0.993
_diffrn_measurement_device 'three-circle diffractometer'
_diffrn_measurement_device_type 'Bruker Smart APEX'
_diffrn_measurement_method '\w scans'
_diffrn_radiation_collimation 'Focusing mirrors'
_diffrn_radiation_monochromator 'Quazar MX Mirror Optics'
_diffrn_radiation_probe x-ray
_diffrn_radiation_type 'Cu K\a'
_diffrn_radiation_wavelength 1.54178
_diffrn_reflns_av_R_equivalents 0.0326
_diffrn_reflns_av_unetI/netI 0.0175
_diffrn_reflns_Laue_measured_fraction_full 0.999
_diffrn_reflns_Laue_measured_fraction_max 0.993
_diffrn_reflns_limit_h_max 7
_diffrn_reflns_limit_h_min -7
_diffrn_reflns_limit_k_max 32
_diffrn_reflns_limit_k_min -32
_diffrn_reflns_limit_l_max 10
_diffrn_reflns_limit_l_min -10
_diffrn_reflns_number 18080
_diffrn_reflns_point_group_measured_fraction_full 0.999
_diffrn_reflns_point_group_measured_fraction_max 0.993
_diffrn_reflns_theta_full 67.679
_diffrn_reflns_theta_max 72.102
_diffrn_reflns_theta_min 3.346
_diffrn_source 'Microfocus Source'
_diffrn_source_current 0.65
_diffrn_source_power 0.02912
_diffrn_source_target Cu
_diffrn_source_type 'Incoatec I\mS High Brilliance Microsource'
_diffrn_source_voltage 44.8
_exptl_absorpt_coefficient_mu 0.876
_exptl_absorpt_correction_T_max 0.3857
_exptl_absorpt_correction_T_min 0.2792
_exptl_absorpt_correction_type multi-scan
_exptl_absorpt_process_details
;
SADABS-2016/2 (Bruker,2016/2) was used for absorption correction.
wR2(int) was 0.1445 before and 0.0485 after correction.
The Ratio of minimum to maximum transmission is 0.7239.
The \l/2 correction factor is Not present.
;
_exptl_crystal_colour 'clear light colourless'
_exptl_crystal_colour_lustre clear
_exptl_crystal_colour_modifier light
_exptl_crystal_colour_primary colourless
_exptl_crystal_density_diffrn 1.343
_exptl_crystal_description Plate
_exptl_crystal_F_000 560
_exptl_crystal_recrystallization_method 'crystallized from diethylether/Hexanes'
_exptl_crystal_size_max 0.31
_exptl_crystal_size_mid 0.15
_exptl_crystal_size_min 0.09
_refine_diff_density_max 0.357
_refine_diff_density_min -0.278
_refine_diff_density_rms 0.042
_refine_ls_extinction_method none
_refine_ls_goodness_of_fit_ref 1.084
_refine_ls_hydrogen_treatment constr
_refine_ls_matrix_type full
_refine_ls_number_parameters 230
_refine_ls_number_reflns 2574
_refine_ls_number_restraints 182
_refine_ls_restrained_S_all 1.079
_refine_ls_R_factor_all 0.0516
_refine_ls_R_factor_gt 0.0494
_refine_ls_shift/su_max 0.000
_refine_ls_shift/su_mean 0.000
_refine_ls_structure_factor_coef Fsqd
_refine_ls_weighting_details 'w=1/[\s^2^(Fo^2^)+(0.0509P)^2^+0.7649P] where P=(Fo^2^+2Fc^2^)/3'
_refine_ls_weighting_scheme calc
_refine_ls_wR_factor_gt 0.1235
_refine_ls_wR_factor_ref 0.1250
_reflns_Friedel_coverage 0.000
_reflns_number_gt 2408
_reflns_number_total 2574
_reflns_threshold_expression 'I > 2\s(I)'
_cod_data_source_file d3cc00335c2.cif
_cod_data_source_block cha2402
_cod_depositor_comments
;
The following automatic conversions were performed:

data item '_diffrn_radiation_probe' value 'X-ray' was changed to
'x-ray' in accordance with the
/home/data/users/saulius/crontab/automatic-downloads/rss-feeds/RSC/lib/dictionaries/cif_core.dic
dictionary named 'cif_core.dic' version 2.4.2 last updated on
2011-04-26.

Automatic conversion script
Id: cif_fix_values 8170 2020-07-09 18:12:32Z antanas 

 Adding full bibliography for 7131560--7131561.cif.
;
_cod_database_code 7131560
_shelx_shelxl_version_number 2018/3
_shelx_space_group_comment
;
The symmetry employed for this shelxl refinement is uniquely defined
by the following loop, which should always be used as a source of
symmetry information in preference to the above space-group names.
They are only intended as comments.
;
_olex2_refinement_description
;
1. Fixed Uiso
 At 1.2 times of:
  All C(H) groups, All C(H,H) groups, All C(H,H,H,H) groups
 At 1.5 times of:
  All C(H,H,H) groups
2. Restrained distances
 C1A-C2A \\sim C1B-C2B
 with sigma of 0.02
 C2A-C3A \\sim C2B-C3B
 with sigma of 0.02
 C3A-C4A \\sim C3B-C4B
 with sigma of 0.02
 C1A-C4A \\sim C1B-C4B
 with sigma of 0.02
 C1A-C3A \\sim C1A-C3B \\sim C2A-C4A \\sim C2B-C4B
 with sigma of 0.002
 O1A-C5A \\sim O1B-C5B
 with sigma of 0.001
3. Uiso/Uaniso restraints and constraints
O1A \\sim C1A \\sim C2A \\sim C3A \\sim C4A \\sim C5A \\sim O1B \\sim C1B \\sim
C2B \\sim C3B \\sim C4B: within 1.7A with sigma of 0.002 and sigma for terminal
atoms of 0.02 within 1.7A
N1 \\sim O4A \\sim O5A \\sim O4B \\sim O5B: within 1.7A with sigma of 0.002 and
sigma for terminal atoms of 0.02 within 1.7A
Uanis(C5A) = Uanis(C5B)
Uanis(O4A) = Uanis(O4B)
Uanis(O5A) = Uanis(O5B)
4. Others
 Sof(H6BC)=Sof(H6BD)=Sof(O1B)=Sof(C1B)=Sof(H1B)=Sof(C2B)=Sof(H2B)=Sof(C3B)=
 Sof(H3BA)=Sof(H3BB)=Sof(C4B)=Sof(H4BA)=Sof(H4BB)=Sof(C5B)=Sof(H5BA)=Sof(H5BB)=
 Sof(H5BC)=1-FVAR(1)
 Sof(H6A)=Sof(H6B)=Sof(O1A)=Sof(C1A)=Sof(H1A)=Sof(C2A)=Sof(H2A)=Sof(C3A)=
 Sof(H3AA)=Sof(H3AB)=Sof(C4A)=Sof(H4AA)=Sof(H4AB)=Sof(C5A)=Sof(H5AA)=Sof(H5AB)=
 Sof(H5AC)=FVAR(1)
 Sof(O4B)=Sof(O5B)=1-FVAR(2)
 Sof(O4A)=Sof(O5A)=FVAR(2)
5.a Ternary CH refined with riding coordinates:
 C1A(H1A), C2A(H2A), C1B(H1B), C2B(H2B)
5.b Secondary CH2 refined with riding coordinates:
 C6(H6A,H6B), C6(H6BC,H6BD), C3A(H3AA,H3AB), C4A(H4AA,H4AB), C3B(H3BA,H3BB),
 C4B(H4BA,H4BB)
5.c Aromatic/amide H refined with riding coordinates:
 C9(H9), C10(H10), C12(H12), C13(H13)
5.d Idealised Me refined as rotating group:
 C5A(H5AA,H5AB,H5AC), C5B(H5BA,H5BB,H5BC)
;
_olex2_exptl_crystal_mounting_method 'mounted on a cryoloop'
_olex2_submission_original_sample_id 'ABC-LTS-1204 '
_olex2_submission_special_instructions 'No special instructions were received'

loop_
_space_group_symop_operation_xyz
'x, y, z'
'-x+1/2, y+1/2, -z+1/2'
'-x, -y, -z'
'x-1/2, -y-1/2, z-1/2'

loop_
_atom_site_label
_atom_site_type_symbol
_atom_site_fract_x
_atom_site_fract_y
_atom_site_fract_z
_atom_site_U_iso_or_equiv
_atom_site_adp_type
_atom_site_occupancy
_atom_site_site_symmetry_order
_atom_site_calc_flag
_atom_site_refinement_flags_posn
_atom_site_refinement_flags_adp
_atom_site_refinement_flags_occupancy
_atom_site_disorder_assembly
_atom_site_disorder_group
O2 O 0.5016(2) 0.56670(5) 0.36950(18) 0.0405(3) Uani 1 1 d . . . . .
O3 O 0.1495(2) 0.54382(6) 0.2290(2) 0.0528(4) Uani 1 1 d . . . . .
N1 N 0.7189(3) 0.36382(5) 0.04540(19) 0.0365(3) Uani 1 1 d . U . . .
C6 C 0.4186(3) 0.61119(7) 0.4338(2) 0.0374(4) Uani 1 1 d . . . . .
H6A H 0.309257 0.601383 0.490514 0.045 Uiso 0.8694(17) 1 calc R U P A 1
H6B H 0.344588 0.635057 0.340925 0.045 Uiso 0.8694(17) 1 calc R U P A 1
H6BC H 0.419590 0.604976 0.550580 0.045 Uiso 0.1306(17) 1 calc R U P A 2
H6BD H 0.262098 0.618918 0.361795 0.045 Uiso 0.1306(17) 1 calc R U P A 2
C7 C 0.3477(3) 0.53633(6) 0.2695(2) 0.0286(3) Uani 1 1 d . . . . .
C8 C 0.4514(3) 0.49164(6) 0.21343(19) 0.0266(3) Uani 1 1 d . . . . .
C9 C 0.6831(3) 0.48321(6) 0.2717(2) 0.0328(4) Uani 1 1 d . . . . .
H9 H 0.780397 0.506387 0.348549 0.039 Uiso 1 1 calc R U . . .
C10 C 0.7724(3) 0.44108(7) 0.2181(2) 0.0357(4) Uani 1 1 d . . . . .
H10 H 0.930165 0.434728 0.257941 0.043 Uiso 1 1 calc R U . . .
C11 C 0.6250(3) 0.40849(6) 0.1046(2) 0.0293(3) Uani 1 1 d . . . . .
C12 C 0.3952(3) 0.41613(6) 0.0430(2) 0.0316(4) Uani 1 1 d . . . . .
H12 H 0.298623 0.393091 -0.034876 0.038 Uiso 1 1 calc R U . . .
C13 C 0.3092(3) 0.45846(6) 0.0982(2) 0.0309(4) Uani 1 1 d . . . . .
H13 H 0.151458 0.464830 0.056768 0.037 Uiso 1 1 calc R U . . .
O1A O 0.3532(2) 0.69114(5) 0.62994(18) 0.0358(3) Uani 0.8694(17) 1 d D U P A 1
O4A O 0.5866(6) 0.33411(12) -0.0508(4) 0.0441(6) Uani 0.855(8) 1 d . U P B 1
O5A O 0.9279(4) 0.35819(9) 0.0959(4) 0.0435(6) Uani 0.855(8) 1 d . U P B 1
C1A C 0.5747(3) 0.68571(7) 0.6271(3) 0.0334(4) Uani 0.8694(17) 1 d D U P A 1
H1A H 0.687090 0.692824 0.741091 0.040 Uiso 0.8694(17) 1 calc R U P A 1
C2A C 0.6256(3) 0.63459(6) 0.5577(2) 0.0314(4) Uani 0.8694(17) 1 d D U P A 1
H2A H 0.715669 0.610721 0.647237 0.038 Uiso 0.8694(17) 1 calc R U P A 1
C3A C 0.7682(3) 0.66412(7) 0.4689(3) 0.0347(4) Uani 0.8694(17) 1 d D U P A 1
H3AA H 0.740194 0.653914 0.349991 0.042 Uiso 0.8694(17) 1 calc R U P A 1
H3AB H 0.931680 0.664837 0.533395 0.042 Uiso 0.8694(17) 1 calc R U P A 1
C4A C 0.6398(4) 0.71272(7) 0.4888(3) 0.0377(4) Uani 0.8694(17) 1 d D U P A 1
H4AA H 0.738635 0.742500 0.529345 0.045 Uiso 0.8694(17) 1 calc R U P A 1
H4AB H 0.509841 0.721206 0.387366 0.045 Uiso 0.8694(17) 1 calc R U P A 1
C5A C 0.3159(4) 0.74131(9) 0.6757(3) 0.0433(6) Uani 0.8694(17) 1 d D U P A 1
H5AA H 0.324730 0.764838 0.587612 0.065 Uiso 0.8694(17) 1 calc R U P A 1
H5AB H 0.431027 0.750161 0.783337 0.065 Uiso 0.8694(17) 1 calc R U P A 1
H5AC H 0.166033 0.743551 0.687556 0.065 Uiso 0.8694(17) 1 calc R U P A 1
O1B O 0.3421(16) 0.7161(3) 0.5229(12) 0.0355(8) Uani 0.1306(17) 1 d D U P A 2
O4B O 0.589(4) 0.3291(9) -0.005(2) 0.0441(6) Uani 0.145(8) 1 d . U P B 2
O5B O 0.884(2) 0.3698(5) 0.025(2) 0.0435(6) Uani 0.145(8) 1 d . U P B 2
C1B C 0.554(2) 0.7066(5) 0.5315(17) 0.0340(7) Uani 0.1306(17) 1 d D U P A 2
H1B H 0.622227 0.737584 0.499702 0.041 Uiso 0.1306(17) 1 calc R U P A 2
C2B C 0.593(2) 0.6606(5) 0.4310(12) 0.0340(7) Uani 0.1306(17) 1 d D U P A 2
H2B H 0.615738 0.667926 0.320792 0.041 Uiso 0.1306(17) 1 calc R U P A 2
C3B C 0.803(2) 0.6455(5) 0.5795(16) 0.0339(8) Uani 0.1306(17) 1 d D U P A 2
H3BA H 0.947312 0.655382 0.564555 0.041 Uiso 0.1306(17) 1 calc R U P A 2
H3BB H 0.805339 0.609437 0.612718 0.041 Uiso 0.1306(17) 1 calc R U P A 2
C4B C 0.723(2) 0.6823(5) 0.6931(11) 0.0338(8) Uani 0.1306(17) 1 d D U P A 2
H4BA H 0.841661 0.705787 0.759967 0.041 Uiso 0.1306(17) 1 calc R U P A 2
H4BB H 0.649068 0.665080 0.766013 0.041 Uiso 0.1306(17) 1 calc R U P A 2
C5B C 0.338(3) 0.7582(5) 0.627(2) 0.0433(6) Uani 0.1306(17) 1 d D . P A 2
H5BA H 0.389428 0.788516 0.583712 0.065 Uiso 0.1306(17) 1 calc R U P A 2
H5BB H 0.437426 0.751532 0.743048 0.065 Uiso 0.1306(17) 1 calc R U P A 2
H5BC H 0.183350 0.763477 0.627585 0.065 Uiso 0.1306(17) 1 calc R U P A 2

loop_
_atom_site_aniso_label
_atom_site_aniso_U_11
_atom_site_aniso_U_22
_atom_site_aniso_U_33
_atom_site_aniso_U_23
_atom_site_aniso_U_13
_atom_site_aniso_U_12
O2 0.0311(6) 0.0354(7) 0.0588(8) -0.0200(6) 0.0199(6) -0.0058(5)
O3 0.0301(7) 0.0516(8) 0.0678(10) -0.0255(7) 0.0042(6) 0.0065(6)
N1 0.0435(8) 0.0279(7) 0.0386(8) -0.0015(6) 0.0143(7) 0.0033(6)
C6 0.0334(9) 0.0333(9) 0.0509(10) -0.0131(8) 0.0210(8) -0.0030(7)
C7 0.0294(8) 0.0278(8) 0.0287(8) 0.0003(6) 0.0095(6) -0.0007(6)
C8 0.0313(8) 0.0236(7) 0.0268(7) 0.0028(6) 0.0122(6) -0.0012(6)
C9 0.0304(8) 0.0311(8) 0.0374(9) -0.0050(7) 0.0118(7) -0.0036(6)
C10 0.0307(8) 0.0332(9) 0.0432(9) -0.0042(7) 0.0124(7) -0.0001(7)
C11 0.0372(9) 0.0228(7) 0.0301(8) 0.0021(6) 0.0140(7) 0.0019(6)
C12 0.0371(9) 0.0255(8) 0.0295(8) -0.0001(6) 0.0074(7) -0.0026(6)
C13 0.0288(8) 0.0293(8) 0.0326(8) 0.0010(6) 0.0074(6) 0.0004(6)
O1A 0.0344(7) 0.0314(7) 0.0436(7) -0.0083(6) 0.0157(6) 0.0034(5)
O4A 0.0523(8) 0.0305(10) 0.0404(15) -0.0086(11) 0.0030(13) 0.0054(7)
O5A 0.0346(9) 0.0393(10) 0.0543(16) -0.0054(10) 0.0116(10) 0.0112(7)
C1A 0.0349(8) 0.0287(7) 0.0376(8) -0.0043(6) 0.0134(6) 0.0013(6)
C2A 0.0342(7) 0.0269(7) 0.0358(7) -0.0010(6) 0.0153(6) 0.0012(6)
C3A 0.0357(8) 0.0303(8) 0.0417(8) -0.0026(7) 0.0177(7) -0.0032(7)
C4A 0.0401(8) 0.0285(8) 0.0451(9) -0.0028(7) 0.0149(7) -0.0039(7)
C5A 0.0443(12) 0.0351(12) 0.0497(14) -0.0107(10) 0.0144(10) 0.0085(10)
O1B 0.0362(13) 0.0302(13) 0.0413(13) -0.0068(12) 0.0143(12) 0.0025(12)
O4B 0.0523(8) 0.0305(10) 0.0404(15) -0.0086(11) 0.0030(13) 0.0054(7)
O5B 0.0346(9) 0.0393(10) 0.0543(16) -0.0054(10) 0.0116(10) 0.0112(7)
C1B 0.0363(11) 0.0286(11) 0.0399(11) -0.0036(11) 0.0165(11) -0.0002(11)
C2B 0.0364(11) 0.0287(11) 0.0400(11) -0.0020(10) 0.0168(11) -0.0011(10)
C3B 0.0356(12) 0.0291(12) 0.0395(12) -0.0022(11) 0.0159(12) -0.0008(12)
C4B 0.0357(12) 0.0291(12) 0.0384(12) -0.0030(12) 0.0145(12) 0.0006(12)
C5B 0.0443(12) 0.0351(12) 0.0497(14) -0.0107(10) 0.0144(10) 0.0085(10)

loop_
_atom_type_symbol
_atom_type_description
_atom_type_scat_dispersion_real
_atom_type_scat_dispersion_imag
_atom_type_scat_source
C C 0.0181 0.0091 'International Tables Vol C Tables 4.2.6.8 and 6.1.1.4'
H H 0.0000 0.0000 'International Tables Vol C Tables 4.2.6.8 and 6.1.1.4'
N N 0.0311 0.0180 'International Tables Vol C Tables 4.2.6.8 and 6.1.1.4'
O O 0.0492 0.0322 'International Tables Vol C Tables 4.2.6.8 and 6.1.1.4'

loop_
_geom_angle_atom_site_label_1
_geom_angle_atom_site_label_2
_geom_angle_atom_site_label_3
_geom_angle
_geom_angle_site_symmetry_1
_geom_angle_site_symmetry_3
_geom_angle_publ_flag
C7 O2 C6 116.62(13) . . ?
O4A N1 C11 118.1(2) . . ?
O4A N1 O5A 123.6(2) . . ?
O5A N1 C11 118.28(15) . . ?
O4B N1 C11 115.3(12) . . ?
O5B N1 C11 115.6(6) . . ?
O5B N1 O4B 127.5(13) . . ?
O2 C6 H6A 110.8 . . ?
O2 C6 H6B 110.8 . . ?
O2 C6 H6BC 110.2 . . ?
O2 C6 H6BD 110.2 . . ?
O2 C6 C2A 104.69(14) . . ?
O2 C6 C2B 107.6(4) . . ?
H6A C6 H6B 108.9 . . ?
H6BC C6 H6BD 108.5 . . ?
C2A C6 H6A 110.8 . . ?
C2A C6 H6B 110.8 . . ?
C2B C6 H6BC 110.2 . . ?
C2B C6 H6BD 110.2 . . ?
O2 C7 C8 112.03(13) . . ?
O3 C7 O2 123.73(15) . . ?
O3 C7 C8 124.23(15) . . ?
C9 C8 C7 121.94(14) . . ?
C13 C8 C7 117.99(14) . . ?
C13 C8 C9 120.06(15) . . ?
C8 C9 H9 119.9 . . ?
C10 C9 C8 120.18(15) . . ?
C10 C9 H9 119.9 . . ?
C9 C10 H10 120.9 . . ?
C11 C10 C9 118.11(16) . . ?
C11 C10 H10 120.9 . . ?
C10 C11 N1 118.46(15) . . ?
C12 C11 N1 118.48(15) . . ?
C12 C11 C10 123.06(15) . . ?
C11 C12 H12 121.0 . . ?
C11 C12 C13 117.96(15) . . ?
C13 C12 H12 121.0 . . ?
C8 C13 H13 119.7 . . ?
C12 C13 C8 120.60(15) . . ?
C12 C13 H13 119.7 . . ?
C1A O1A C5A 110.62(16) . . ?
O1A C1A H1A 110.8 . . ?
O1A C1A C2A 115.12(16) . . ?
O1A C1A C4A 118.65(18) . . ?
C2A C1A H1A 110.8 . . ?
C4A C1A H1A 110.8 . . ?
C4A C1A C2A 88.95(11) . . ?
C6 C2A C1A 112.34(16) . . ?
C6 C2A H2A 113.9 . . ?
C6 C2A C3A 112.38(16) . . ?
C1A C2A H2A 113.9 . . ?
C1A C2A C3A 87.99(11) . . ?
C3A C2A H2A 113.9 . . ?
C2A C3A H3AA 114.0 . . ?
C2A C3A H3AB 114.0 . . ?
C2A C3A C4A 87.85(11) . . ?
H3AA C3A H3AB 111.2 . . ?
C4A C3A H3AA 114.0 . . ?
C4A C3A H3AB 114.0 . . ?
C1A C4A C3A 88.50(11) . . ?
C1A C4A H4AA 113.9 . . ?
C1A C4A H4AB 113.9 . . ?
C3A C4A H4AA 113.9 . . ?
C3A C4A H4AB 113.9 . . ?
H4AA C4A H4AB 111.1 . . ?
O1A C5A H5AA 109.5 . . ?
O1A C5A H5AB 109.5 . . ?
O1A C5A H5AC 109.5 . . ?
H5AA C5A H5AB 109.5 . . ?
H5AA C5A H5AC 109.5 . . ?
H5AB C5A H5AC 109.5 . . ?
C1B O1B C5B 109.6(12) . . ?
O1B C1B H1B 109.9 . . ?
O1B C1B C2B 117.0(11) . . ?
O1B C1B C4B 120.4(13) . . ?
C2B C1B H1B 109.9 . . ?
C2B C1B C4B 87.9(7) . . ?
C4B C1B H1B 109.9 . . ?
C6 C2B H2B 116.7 . . ?
C1B C2B C6 112.2(9) . . ?
C1B C2B H2B 116.7 . . ?
C1B C2B C3B 90.7(7) . . ?
C3B C2B C6 99.9(8) . . ?
C3B C2B H2B 116.7 . . ?
C2B C3B H3BA 114.0 . . ?
C2B C3B H3BB 114.0 . . ?
C2B C3B C4B 88.1(6) . . ?
H3BA C3B H3BB 111.2 . . ?
C4B C3B H3BA 114.0 . . ?
C4B C3B H3BB 114.0 . . ?
C1B C4B H4BA 113.7 . . ?
C1B C4B H4BB 113.7 . . ?
C3B C4B C1B 89.5(7) . . ?
C3B C4B H4BA 113.7 . . ?
C3B C4B H4BB 113.7 . . ?
H4BA C4B H4BB 111.0 . . ?
O1B C5B H5BA 109.5 . . ?
O1B C5B H5BB 109.5 . . ?
O1B C5B H5BC 109.5 . . ?
H5BA C5B H5BB 109.5 . . ?
H5BA C5B H5BC 109.5 . . ?
H5BB C5B H5BC 109.5 . . ?

loop_
_geom_bond_atom_site_label_1
_geom_bond_atom_site_label_2
_geom_bond_distance
_geom_bond_site_symmetry_2
_geom_bond_publ_flag
O2 C6 1.459(2) . ?
O2 C7 1.321(2) . ?
O3 C7 1.193(2) . ?
N1 C11 1.476(2) . ?
N1 O4A 1.230(4) . ?
N1 O5A 1.248(3) . ?
N1 O4B 1.21(2) . ?
N1 O5B 1.116(13) . ?
C6 H6A 0.9900 . ?
C6 H6B 0.9900 . ?
C6 H6BC 0.9900 . ?
C6 H6BD 0.9900 . ?
C6 C2A 1.502(3) . ?
C6 C2B 1.707(13) . ?
C7 C8 1.497(2) . ?
C8 C9 1.391(2) . ?
C8 C13 1.389(2) . ?
C9 H9 0.9500 . ?
C9 C10 1.386(2) . ?
C10 H10 0.9500 . ?
C10 C11 1.386(2) . ?
C11 C12 1.378(2) . ?
C12 H12 0.9500 . ?
C12 C13 1.386(2) . ?
C13 H13 0.9500 . ?
O1A C1A 1.406(2) . ?
O1A C5A 1.420(2) . ?
C1A H1A 1.0000 . ?
C1A C2A 1.545(2) . ?
C1A C4A 1.527(3) . ?
C2A H2A 1.0000 . ?
C2A C3A 1.550(3) . ?
C3A H3AA 0.9900 . ?
C3A H3AB 0.9900 . ?
C3A C4A 1.553(3) . ?
C4A H4AA 0.9900 . ?
C4A H4AB 0.9900 . ?
C5A H5AA 0.9800 . ?
C5A H5AB 0.9800 . ?
C5A H5AC 0.9800 . ?
O1B C1B 1.331(17) . ?
O1B C5B 1.420(3) . ?
C1B H1B 1.0000 . ?
C1B C2B 1.542(13) . ?
C1B C4B 1.557(14) . ?
C2B H2B 1.0000 . ?
C2B C3B 1.539(14) . ?
C3B H3BA 0.9900 . ?
C3B H3BB 0.9900 . ?
C3B C4B 1.556(13) . ?
C4B H4BA 0.9900 . ?
C4B H4BB 0.9900 . ?
C5B H5BA 0.9800 . ?
C5B H5BB 0.9800 . ?
C5B H5BC 0.9800 . ?

loop_
_geom_torsion_atom_site_label_1
_geom_torsion_atom_site_label_2
_geom_torsion_atom_site_label_3
_geom_torsion_atom_site_label_4
_geom_torsion
_geom_torsion_site_symmetry_1
_geom_torsion_site_symmetry_2
_geom_torsion_site_symmetry_3
_geom_torsion_site_symmetry_4
_geom_torsion_publ_flag
O2 C6 C2A C1A 174.37(14) . . . . ?
O2 C6 C2A C3A 77.00(17) . . . . ?
O2 C6 C2B C1B -167.5(7) . . . . ?
O2 C6 C2B C3B -72.7(6) . . . . ?
O2 C7 C8 C9 3.6(2) . . . . ?
O2 C7 C8 C13 -175.61(14) . . . . ?
O3 C7 C8 C9 -176.38(18) . . . . ?
O3 C7 C8 C13 4.4(3) . . . . ?
N1 C11 C12 C13 -179.37(14) . . . . ?
C6 O2 C7 O3 0.9(3) . . . . ?
C6 O2 C7 C8 -179.08(14) . . . . ?
C6 C2A C3A C4A 94.17(16) . . . . ?
C6 C2B C3B C4B -98.0(8) . . . . ?
C7 O2 C6 C2A 173.47(15) . . . . ?
C7 O2 C6 C2B -140.5(4) . . . . ?
C7 C8 C9 C10 179.36(15) . . . . ?
C7 C8 C13 C12 -179.32(14) . . . . ?
C8 C9 C10 C11 0.7(3) . . . . ?
C9 C8 C13 C12 1.5(2) . . . . ?
C9 C10 C11 N1 179.37(15) . . . . ?
C9 C10 C11 C12 0.1(3) . . . . ?
C10 C11 C12 C13 -0.1(3) . . . . ?
C11 C12 C13 C8 -0.7(2) . . . . ?
C13 C8 C9 C10 -1.5(3) . . . . ?
O1A C1A C2A C6 27.5(2) . . . . ?
O1A C1A C2A C3A 140.94(17) . . . . ?
O1A C1A C4A C3A -137.77(17) . . . . ?
O4A N1 C11 C10 177.6(2) . . . . ?
O4A N1 C11 C12 -3.1(3) . . . . ?
O5A N1 C11 C10 -2.3(3) . . . . ?
O5A N1 C11 C12 177.0(2) . . . . ?
C1A C2A C3A C4A -19.21(15) . . . . ?
C2A C1A C4A C3A -19.48(15) . . . . ?
C2A C3A C4A C1A 19.44(15) . . . . ?
C4A C1A C2A C6 -93.88(17) . . . . ?
C4A C1A C2A C3A 19.54(16) . . . . ?
C5A O1A C1A C2A -172.77(17) . . . . ?
C5A O1A C1A C4A -69.3(2) . . . . ?
O1B C1B C2B C6 -37.0(14) . . . . ?
O1B C1B C2B C3B -138.1(13) . . . . ?
O1B C1B C4B C3B 134.8(11) . . . . ?
O4B N1 C11 C10 156.8(10) . . . . ?
O4B N1 C11 C12 -23.9(10) . . . . ?
O5B N1 C11 C10 -36.8(12) . . . . ?
O5B N1 C11 C12 142.5(12) . . . . ?
C1B C2B C3B C4B 14.7(10) . . . . ?
C2B C1B C4B C3B 14.5(10) . . . . ?
C2B C3B C4B C1B -14.5(10) . . . . ?
C4B C1B C2B C6 86.4(10) . . . . ?
C4B C1B C2B C3B -14.7(10) . . . . ?
C5B O1B C1B C2B 177.6(12) . . . . ?
C5B O1B C1B C4B 73.0(15) . . . . ?
